data_1562400
loop_
_publ_author_name
'Niermeier, Philipp'
'Maibom, Kristina'
'Lamm, Jan-Hendrik'
'Neumann, Beate'
'Stammler, Georg'
'Mitzel, Norbert Werner'

_publ_section_title
;
 Hydrogen-Bond-Induced Selectivity of a Head-to-Head Photo- Dimerization
 of Dialkynylanthracene -- Access to Tetra Lewis Acids
;
_journal_name_full 'Chemical Science'
_journal_paper_doi 10.1039/D1SC02065J
_journal_year 2021
_chemical_formula_moiety 'C84 H72 B4 N8, H4 N2 [+ solvent]'
_chemical_formula_sum 'C84 H76 B4 N10'
_chemical_formula_weight 1268.78
_space_group_crystal_system tetragonal
_space_group_IT_number 88
_space_group_name_Hall '-I 4ad'
_space_group_name_H-M_alt 'I 41/a :2'
_atom_sites_solution_hydrogens mixed
_atom_sites_solution_primary dual
_audit_creation_date 2019-05-06
_audit_creation_method
;
Olex2 1.3-ac4
(compiled 2019.04.23 svn.r3594 for Rigaku Oxford Diffraction, GUI svn.r5739)
;
_audit_update_record
;
2019-09-09 deposited with the CCDC.	2021-05-06 downloaded from the CCDC.
;
_cell_angle_alpha 90
_cell_angle_beta 90
_cell_angle_gamma 90
_cell_formula_units_Z 16
_cell_length_a 26.4901(4)
_cell_length_b 26.4901(4)
_cell_length_c 44.9400(11)
_cell_measurement_reflns_used 12065
_cell_measurement_temperature 100.00(10)
_cell_measurement_theta_max 75.6320
_cell_measurement_theta_min 3.0590
_cell_volume 31535.5(10)
_computing_cell_refinement 'CrysAlisPro 1.171.40.51a (Rigaku OD, 2019)'
_computing_data_collection 'CrysAlisPro 1.171.40.51a (Rigaku OD, 2019)'
_computing_data_reduction 'CrysAlisPro 1.171.40.51a (Rigaku OD, 2019)'
_computing_molecular_graphics 'Olex2 (Dolomanov et al., 2009)'
_computing_publication_material 'Olex2 (Dolomanov et al., 2009)'
_computing_structure_refinement 'ShelXL (Sheldrick, 2015)'
_computing_structure_solution 'ShelXT (Sheldrick, 2015)'
_diffrn_ambient_environment N~2~
_diffrn_ambient_temperature 100.00(10)
_diffrn_detector 'CCD plate'
_diffrn_detector_area_resol_mean 5.3114
_diffrn_detector_type Atlas
_diffrn_measured_fraction_theta_full 1.000
_diffrn_measured_fraction_theta_max 1.000
_diffrn_measurement_details
;
List of Runs (angles in degrees, time in seconds):

  # Type    Start    End  Width  t~exp~   \w     \q     \k     \f   Frames
#--------------------------------------------------------------------------
  1  \w    -43.00  25.00   1.00   50.00    --  -38.50  37.00  30.00   68
  2  \w   -110.00 -18.00   1.00   50.00    --  -38.50 -37.00  60.00   92
  3  \w    -42.00  28.00   1.00   50.00    --  -38.50  37.00-120.00   70
  4  \w      1.00  81.00   1.00   50.00    --   42.70 -99.00 -60.00   80
  5  \w     60.00  92.00   1.00   50.00    --   42.70 175.00 -85.00   32
  6  \w     42.00  85.00   1.00   50.00    --   42.70-125.00 150.00   43
  7  \w     32.00 150.00   1.00  100.00    --  111.00 -15.00 -90.00  118
  8  \w     73.00 113.00   1.00  100.00    --  111.00-114.00  44.00   40
  9  \w     92.00 145.00   1.00  100.00    --  111.00  77.00  60.00   53
 10  \w     39.00 132.00   1.00  100.00    --  111.00 -30.00 120.00   93
 11  \w     44.00 127.00   1.00  100.00    --  111.00 -61.00   0.00   83
 12  \w     43.00  72.00   1.00  100.00    --  111.00 -94.00 -90.00   29
 13  \w     36.00  84.00   1.00  100.00    --  111.00 -94.00 150.00   48
 14  \w     41.00  66.00   1.00  100.00    --  111.00-125.00 150.00   25
 15  \w     53.00 103.00   1.00  100.00    --  111.00 -94.00-180.00   50
 16  \w     44.00 107.00   1.00  100.00    --  111.00 -45.00 -90.00   63
 17  \w     87.00 118.00   1.00  100.00    --  111.00-125.00 150.00   31
 18  \w     97.00 151.00   1.00  100.00    --  111.00  30.00 -60.00   54
 19  \w     51.00 108.00   1.00  100.00    --  111.00 -94.00-120.00   57
 20  \w     55.00 107.00   1.00  100.00    --  111.00 -94.00 -60.00   52
 21  \w     93.00 118.00   1.00  100.00    --  111.00-125.00-150.00   25
 22  \w    152.00 177.00   1.00  100.00    --  111.00  77.00  60.00   25
 23  \w    109.00 134.00   1.00  100.00    --  111.00 -15.00  60.00   25
 24  \w     32.00  59.00   1.00  100.00    --  111.00 -15.00  60.00   27
;
_diffrn_measurement_device 'four-circle diffractometer'
_diffrn_measurement_device_type 'SuperNova, Dual, Cu at home/near, Atlas'
_diffrn_measurement_method '\w scans'
_diffrn_orient_matrix_type 'CrysAlisPro convention (1999,Acta A55,543-557)'
_diffrn_orient_matrix_UB_11 -0.0581255000
_diffrn_orient_matrix_UB_12 -0.0024044000
_diffrn_orient_matrix_UB_13 0.0007338000
_diffrn_orient_matrix_UB_21 0.0007345000
_diffrn_orient_matrix_UB_22 0.0102614000
_diffrn_orient_matrix_UB_23 0.0337244000
_diffrn_orient_matrix_UB_31 -0.0025509000
_diffrn_orient_matrix_UB_32 0.0571854000
_diffrn_orient_matrix_UB_33 -0.0060309000
_diffrn_radiation_monochromator mirror
_diffrn_radiation_probe x-ray
_diffrn_radiation_type 'Cu K\a'
_diffrn_radiation_wavelength 1.54184
_diffrn_reflns_av_R_equivalents 0.1541
_diffrn_reflns_av_unetI/netI 0.0756
_diffrn_reflns_Laue_measured_fraction_full 1.000
_diffrn_reflns_Laue_measured_fraction_max 1.000
_diffrn_reflns_limit_h_max 31
_diffrn_reflns_limit_h_min -31
_diffrn_reflns_limit_k_max 31
_diffrn_reflns_limit_k_min -26
_diffrn_reflns_limit_l_max 53
_diffrn_reflns_limit_l_min -53
_diffrn_reflns_number 114503
_diffrn_reflns_point_group_measured_fraction_full 1.000
_diffrn_reflns_point_group_measured_fraction_max 1.000
_diffrn_reflns_theta_full 66.594
_diffrn_reflns_theta_max 66.594
_diffrn_reflns_theta_min 3.071
_diffrn_source 'micro-focus sealed X-ray tube'
_diffrn_source_type 'SuperNova (Cu) X-ray Source'
_exptl_absorpt_coefficient_mu 0.482
_exptl_absorpt_correction_T_max 1.000
_exptl_absorpt_correction_T_min 0.795
_exptl_absorpt_correction_type gaussian
_exptl_absorpt_process_details
;
CrysAlisPro 1.171.40.51a (Rigaku Oxford Diffraction, 2019)
Numerical absorption correction based on gaussian integration over
			a multifaceted crystal model
Empirical absorption correction using spherical harmonics,
 implemented in SCALE3 ABSPACK scaling algorithm.
;
_exptl_crystal_colour 'clear colourless'
_exptl_crystal_colour_lustre clear
_exptl_crystal_colour_primary colourless
_exptl_crystal_density_diffrn 1.069
_exptl_crystal_description block
_exptl_crystal_F_000 10720
_exptl_crystal_size_max 0.205
_exptl_crystal_size_mid 0.075
_exptl_crystal_size_min 0.071
_refine_diff_density_max 0.277
_refine_diff_density_min -0.267
_refine_diff_density_rms 0.057
_refine_ls_extinction_method none
_refine_ls_goodness_of_fit_ref 1.023
_refine_ls_hydrogen_treatment mixed
_refine_ls_matrix_type full
_refine_ls_number_parameters 963
_refine_ls_number_reflns 13948
_refine_ls_number_restraints 190
_refine_ls_restrained_S_all 1.016
_refine_ls_R_factor_all 0.1095
_refine_ls_R_factor_gt 0.0750
_refine_ls_shift/su_max 0.000
_refine_ls_shift/su_mean 0.000
_refine_ls_structure_factor_coef Fsqd
_refine_ls_weighting_details 'w=1/[\s^2^(Fo^2^)+(0.0585P)^2^+90.9461P] where P=(Fo^2^+2Fc^2^)/3'
_refine_ls_weighting_scheme calc
_refine_ls_wR_factor_gt 0.1677
_refine_ls_wR_factor_ref 0.1949
_reflns_Friedel_coverage 0.000
_reflns_number_gt 9399
_reflns_number_total 13948
_reflns_threshold_expression 'I > 2\s(I)'
_cod_data_source_file d1sc02065j2.cif
_cod_data_source_block 12
_cod_original_cell_volume 31535.6(12)
_cod_original_sg_symbol_H-M 'I 41/a'
_cod_database_code 1562400
_shelx_shelxl_version_number 2018/3
_chemical_oxdiff_formula 'C86 H89 B4 N8'
_shelx_space_group_comment
;
The symmetry employed for this shelxl refinement is uniquely defined
by the following loop, which should always be used as a source of
symmetry information in preference to the above space-group names.
They are only intended as comments.
;
_diffrn_oxdiff_digest_frames
;
0122d8d0df13698e6d144b3590e063728b013352cb7
;
_reflns_odcompleteness_completeness 99.99
_reflns_odcompleteness_iscentric 1
_reflns_odcompleteness_theta 66.49
_olex2_refinement_description
;
1. Fixed Uiso
 At 1.2 times of:
  All C(H) groups
2. Restrained distances
 N5-H5A \\sim N5-H5B \\sim N6-H6A \\sim N6-H6B \\sim N4-H4A \\sim N4-H4B \\sim
N3-H3A \\sim N3-H3B \\sim N2-
 H2B \\sim N2-H2A \\sim N1-H1B \\sim N1-H1A \\sim N10-H10A \\sim N10-H10B \\sim
N9-H9A \\sim N9-H9B \\sim N8-
 H8B \\sim N7-H7A \\sim N7-H7B \\sim N8-H8A
 with sigma of 0.02
3.a Ternary CH refined with riding coordinates:
 C3(H3), C10(H10), C45(H45), C52(H52)
3.b Aromatic/amide H refined with riding coordinates:
 C6(H6), C7(H7), C8(H8), C12(H12), C13(H13), C14(H14), C18(H18), C19(H19),
 C20(H20), C21(H21), C22(H22), C24(H24), C25(H25), C26(H26), C27(H27), C28(H28),
  C32(H32), C33(H33), C34(H34), C35(H35), C36(H36), C38(H38), C39(H39),
 C40(H40), C41(H41), C42(H42), C48(H48), C49(H49), C50(H50), C54(H54), C55(H55),
  C56(H56), C60(H60), C61(H61), C62(H62), C63(H63), C64(H64), C66(H66),
 C67(H67), C68(H68), C69(H69), C70(H70), C74(H74), C75(H75), C76(H76), C77(H77),
  C78(H78), C80(H80), C81(H81), C82(H82), C83(H83), C84(H84)
;
_smtbx_masks_void_probe_radius 1.2
_smtbx_masks_void_truncation_radius 1.2
_olex2_date_sample_data_collection 2019-05-03
_olex2_submission_special_instructions 'No special instructions were received'
_oxdiff_exptl_absorpt_empirical_details
;
Empirical correction (ABSPACK) includes:
- Absorption correction using spherical harmonics
- Frame scaling
- Detector area scaling
;
_oxdiff_exptl_absorpt_empirical_full_max 2.483
_oxdiff_exptl_absorpt_empirical_full_min 0.444

loop_
_space_group_symop_operation_xyz
'x, y, z'
'-x+1/2, -y, z+1/2'
'-y+3/4, x+1/4, z+1/4'
'y+3/4, -x+3/4, z+3/4'
'x+1/2, y+1/2, z+1/2'
'-x+1, -y+1/2, z+1'
'-y+5/4, x+3/4, z+3/4'
'y+5/4, -x+5/4, z+5/4'
'-x, -y, -z'
'x-1/2, y, -z-1/2'
'y-3/4, -x-1/4, -z-1/4'
'-y-3/4, x-3/4, -z-3/4'
'-x+1/2, -y+1/2, -z+1/2'
'x, y+1/2, -z'
'y-1/4, -x+1/4, -z+1/4'
'-y-1/4, x-1/4, -z-1/4'

loop_
_atom_site_label
_atom_site_type_symbol
_atom_site_fract_x
_atom_site_fract_y
_atom_site_fract_z
_atom_site_U_iso_or_equiv
_atom_site_adp_type
_atom_site_occupancy
_atom_site_site_symmetry_order
_atom_site_calc_flag
_atom_site_refinement_flags_posn
_atom_site_refinement_flags_adp
_atom_site_refinement_flags_occupancy
_atom_site_disorder_assembly
_atom_site_disorder_group
N1 N 0.34152(10) 0.46357(10) 0.37609(6) 0.0261(6) Uani 1 1 d D . . . .
H1A H 0.3285(15) 0.4486(14) 0.3584(6) 0.045(12) Uiso 1 1 d D . . . .
H1B H 0.3726(9) 0.4785(13) 0.3698(8) 0.033(10) Uiso 1 1 d D . . . .
N2 N 0.30815(11) 0.50449(11) 0.38580(7) 0.0321(6) Uani 1 1 d D . . . .
H2A H 0.2869(12) 0.5085(14) 0.3690(6) 0.036(10) Uiso 1 1 d D . . . .
H2B H 0.2888(11) 0.4914(12) 0.4017(6) 0.025(9) Uiso 1 1 d D . . . .
N3 N 0.31884(12) 0.60321(11) 0.41384(6) 0.0330(7) Uani 1 1 d D . . . .
H3A H 0.3490(10) 0.6232(14) 0.4137(10) 0.051(13) Uiso 1 1 d D . . . .
H3B H 0.3256(15) 0.5755(11) 0.4008(8) 0.047(12) Uiso 1 1 d D . . . .
N4 N 0.31518(14) 0.58479(12) 0.44436(7) 0.0389(7) Uani 1 1 d D . . . .
H4A H 0.325(2) 0.6120(16) 0.4568(11) 0.10(2) Uiso 1 1 d D . . . .
H4B H 0.2797(8) 0.585(2) 0.4485(13) 0.081(18) Uiso 1 1 d D . . . .
N5 N 0.34980(11) 0.44413(11) 0.48672(6) 0.0280(6) Uani 1 1 d D . . . .
H5A H 0.3849(7) 0.4527(15) 0.4857(10) 0.046(12) Uiso 1 1 d D . . . .
H5B H 0.3461(13) 0.4324(12) 0.4666(4) 0.026(9) Uiso 1 1 d D . . . .
N6 N 0.32254(11) 0.49172(10) 0.48898(6) 0.0288(6) Uani 1 1 d D . . . .
H6A H 0.3284(15) 0.5106(13) 0.4712(6) 0.043(11) Uiso 1 1 d D . . . .
H6B H 0.2878(7) 0.4839(15) 0.4869(9) 0.042(11) Uiso 1 1 d D . . . .
N7 N 0.29865(11) 0.54972(10) 0.54354(6) 0.0262(6) Uani 1 1 d D . . . .
H7A H 0.3132(13) 0.5288(12) 0.5285(6) 0.032(10) Uiso 1 1 d D . . . .
H7B H 0.2677(10) 0.5336(16) 0.5486(10) 0.060(14) Uiso 1 1 d D . . . .
N8 N 0.32979(11) 0.55284(11) 0.57029(6) 0.0286(6) Uani 1 1 d D . . . .
H8A H 0.3556(11) 0.5768(12) 0.5667(9) 0.039(11) Uiso 1 1 d D . . . .
H8B H 0.3438(15) 0.5199(9) 0.5723(10) 0.051(13) Uiso 1 1 d D . . . .
C1 C 0.21148(12) 0.37564(13) 0.43286(7) 0.0283(7) Uani 1 1 d . . . . .
C2 C 0.16983(12) 0.40786(13) 0.43606(7) 0.0273(7) Uani 1 1 d . . . . .
C3 C 0.17444(12) 0.46400(12) 0.44037(7) 0.0266(7) Uani 1 1 d . . . . .
H3 H 0.208461 0.474307 0.434323 0.032 Uiso 1 1 calc R . . . .
C4 C 0.13601(12) 0.49003(13) 0.41960(7) 0.0282(7) Uani 1 1 d . . . . .
C5 C 0.14640(13) 0.53309(13) 0.40275(7) 0.0307(7) Uani 1 1 d . . . . .
C6 C 0.11019(14) 0.55009(16) 0.38213(8) 0.0396(9) Uani 1 1 d . . . . .
H6 H 0.117253 0.578329 0.370557 0.047 Uiso 1 1 calc R . . . .
C7 C 0.06432(15) 0.52578(16) 0.37867(9) 0.0435(9) Uani 1 1 d . . . . .
H7 H 0.041263 0.536952 0.364521 0.052 Uiso 1 1 calc R . . . .
C8 C 0.05310(14) 0.48460(15) 0.39652(8) 0.0382(9) Uani 1 1 d . . . . .
H8 H 0.021930 0.468690 0.394870 0.046 Uiso 1 1 calc R . . . .
C9 C 0.08850(13) 0.46714(14) 0.41687(8) 0.0315(7) Uani 1 1 d . . . . .
C10 C 0.07718(12) 0.42622(13) 0.43865(8) 0.0317(8) Uani 1 1 d . . . . .
H10 H 0.046220 0.409002 0.432373 0.038 Uiso 1 1 calc R . . . .
C11 C 0.12066(13) 0.38811(14) 0.43806(8) 0.0314(7) Uani 1 1 d . . . . .
C12 C 0.11383(14) 0.33655(14) 0.43841(9) 0.0367(8) Uani 1 1 d . . . . .
H12 H 0.081386 0.323239 0.439426 0.044 Uiso 1 1 calc R . . . .
C13 C 0.15527(14) 0.30427(14) 0.43724(9) 0.0369(8) Uani 1 1 d . . . . .
H13 H 0.150579 0.269562 0.438661 0.044 Uiso 1 1 calc R . . . .
C14 C 0.20336(14) 0.32372(14) 0.43399(8) 0.0350(8) Uani 1 1 d . . . . .
H14 H 0.230692 0.301829 0.432531 0.042 Uiso 1 1 calc R . . . .
C15 C 0.26143(13) 0.39491(12) 0.42627(7) 0.0275(7) Uani 1 1 d . . . . .
C16 C 0.30254(12) 0.40716(12) 0.41695(7) 0.0271(7) Uani 1 1 d . . . . .
C17 C 0.37238(12) 0.37132(12) 0.38049(7) 0.0247(7) Uani 1 1 d . . . . .
C18 C 0.33668(13) 0.33841(12) 0.36787(7) 0.0294(7) Uani 1 1 d . . . . .
H18 H 0.302771 0.342331 0.372709 0.035 Uiso 1 1 calc R . . . .
C19 C 0.35068(14) 0.30008(13) 0.34830(8) 0.0352(8) Uani 1 1 d . . . . .
H19 H 0.326187 0.279239 0.339993 0.042 Uiso 1 1 calc R . . . .
C20 C 0.40122(15) 0.29300(14) 0.34121(8) 0.0376(8) Uani 1 1 d . . . . .
H20 H 0.410780 0.267760 0.327976 0.045 Uiso 1 1 calc R . . . .
C21 C 0.43720(14) 0.32400(14) 0.35409(8) 0.0352(8) Uani 1 1 d . . . . .
H21 H 0.471209 0.319229 0.349796 0.042 Uiso 1 1 calc R . . . .
C22 C 0.42250(13) 0.36241(13) 0.37353(7) 0.0299(7) Uani 1 1 d . . . . .
H22 H 0.447209 0.382692 0.382079 0.036 Uiso 1 1 calc R . . . .
C23 C 0.39813(12) 0.44019(13) 0.42249(7) 0.0257(7) Uani 1 1 d . . . . .
C24 C 0.42754(12) 0.40556(14) 0.43890(7) 0.0309(7) Uani 1 1 d . . . . .
H24 H 0.421798 0.371164 0.436522 0.037 Uiso 1 1 calc R . . . .
C25 C 0.46489(13) 0.42149(16) 0.45852(7) 0.0364(8) Uani 1 1 d . . . . .
H25 H 0.483831 0.397741 0.468899 0.044 Uiso 1 1 calc R . . . .
C26 C 0.47398(15) 0.47196(17) 0.46268(9) 0.0437(10) Uani 1 1 d . . . . .
H26 H 0.498857 0.482459 0.475905 0.052 Uiso 1 1 calc R . . . .
C27 C 0.44576(15) 0.50738(16) 0.44699(9) 0.0438(10) Uani 1 1 d . . . . .
H27 H 0.451649 0.541682 0.449681 0.053 Uiso 1 1 calc R . . . .
C28 C 0.40863(13) 0.49118(14) 0.42722(8) 0.0345(8) Uani 1 1 d . . . . .
H28 H 0.390161 0.515231 0.416793 0.041 Uiso 1 1 calc R . . . .
C29 C 0.19124(13) 0.56321(13) 0.40587(7) 0.0301(7) Uani 1 1 d . . . . .
C30 C 0.22509(14) 0.59369(13) 0.40532(7) 0.0305(7) Uani 1 1 d . . . . .
C31 C 0.27785(14) 0.64745(13) 0.36717(8) 0.0327(8) Uani 1 1 d . . . . .
C32 C 0.32452(16) 0.65122(15) 0.35297(9) 0.0450(10) Uani 1 1 d . . . . .
H32 H 0.353697 0.644978 0.363869 0.054 Uiso 1 1 calc R . . . .
C33 C 0.32895(19) 0.66406(17) 0.32293(9) 0.0528(11) Uani 1 1 d . . . . .
H33 H 0.360606 0.665860 0.314043 0.063 Uiso 1 1 calc R . . . .
C34 C 0.2864(2) 0.67396(15) 0.30665(9) 0.0545(12) Uani 1 1 d . . . . .
H34 H 0.289147 0.682436 0.286630 0.065 Uiso 1 1 calc R . . . .
C35 C 0.23972(19) 0.67139(15) 0.31983(9) 0.0487(11) Uani 1 1 d . . . . .
H35 H 0.210880 0.678108 0.308719 0.058 Uiso 1 1 calc R . . . .
C36 C 0.23548(16) 0.65886(14) 0.34952(9) 0.0403(9) Uani 1 1 d . . . . .
H36 H 0.203590 0.657932 0.358151 0.048 Uiso 1 1 calc R . . . .
C37 C 0.26227(15) 0.68306(13) 0.42253(8) 0.0354(8) Uani 1 1 d . . . . .
C38 C 0.29477(18) 0.72437(15) 0.41991(10) 0.0488(10) Uani 1 1 d . . . . .
H38 H 0.319678 0.723815 0.405333 0.059 Uiso 1 1 calc R . . . .
C39 C 0.2910(2) 0.76626(16) 0.43840(12) 0.0593(13) Uani 1 1 d . . . . .
H39 H 0.313740 0.792834 0.436391 0.071 Uiso 1 1 calc R . . . .
C40 C 0.2536(2) 0.76841(18) 0.45979(12) 0.0686(16) Uani 1 1 d . . . . .
H40 H 0.250891 0.796429 0.472155 0.082 Uiso 1 1 calc R . . . .
C41 C 0.2204(2) 0.72885(18) 0.46265(11) 0.0620(14) Uani 1 1 d . . . . .
H41 H 0.194769 0.730281 0.476790 0.074 Uiso 1 1 calc R . . . .
C42 C 0.22503(17) 0.68641(16) 0.44429(9) 0.0460(10) Uani 1 1 d . . . . .
H42 H 0.202617 0.659696 0.446703 0.055 Uiso 1 1 calc R . . . .
C43 C 0.17807(13) 0.40095(13) 0.51272(8) 0.0311(7) Uani 1 1 d . . . . .
C44 C 0.14774(12) 0.43108(13) 0.49424(7) 0.0285(7) Uani 1 1 d . . . . .
C45 C 0.16818(12) 0.47512(12) 0.47549(7) 0.0264(7) Uani 1 1 d . . . . .
H45 H 0.201136 0.485052 0.483490 0.032 Uiso 1 1 calc R . . . .
C46 C 0.13286(12) 0.51855(13) 0.47873(7) 0.0271(7) Uani 1 1 d . . . . .
C47 C 0.14904(12) 0.56790(13) 0.48462(7) 0.0271(7) Uani 1 1 d . . . . .
C48 C 0.11336(13) 0.60740(14) 0.48245(8) 0.0358(8) Uani 1 1 d . . . . .
H48 H 0.123141 0.640577 0.486014 0.043 Uiso 1 1 calc R . . . .
C49 C 0.06414(14) 0.59663(14) 0.47507(9) 0.0380(8) Uani 1 1 d . . . . .
H49 H 0.041404 0.623023 0.472491 0.046 Uiso 1 1 calc R . . . .
C50 C 0.04756(13) 0.54725(14) 0.47135(8) 0.0339(8) Uani 1 1 d . . . . .
H50 H 0.013638 0.540609 0.467731 0.041 Uiso 1 1 calc R . . . .
C51 C 0.08227(13) 0.50770(14) 0.47311(8) 0.0309(7) Uani 1 1 d . . . . .
C52 C 0.06719(13) 0.45222(14) 0.47058(8) 0.0316(8) Uani 1 1 d . . . . .
H52 H 0.031101 0.449441 0.475082 0.038 Uiso 1 1 calc R . . . .
C53 C 0.09582(13) 0.42281(13) 0.49358(8) 0.0315(8) Uani 1 1 d . . . . .
C54 C 0.07404(14) 0.38594(14) 0.51124(9) 0.0366(8) Uani 1 1 d . . . . .
H54 H 0.039451 0.380229 0.510147 0.044 Uiso 1 1 calc R . . . .
C55 C 0.10327(15) 0.35742(15) 0.53056(9) 0.0430(9) Uani 1 1 d . . . . .
H55 H 0.088307 0.333545 0.542901 0.052 Uiso 1 1 calc R . . . .
C56 C 0.15490(14) 0.36492(14) 0.53125(9) 0.0393(9) Uani 1 1 d . . . . .
H56 H 0.174640 0.345855 0.544154 0.047 Uiso 1 1 calc R . . . .
C57 C 0.23211(13) 0.40367(13) 0.51241(7) 0.0294(7) Uani 1 1 d . . . . .
C58 C 0.27764(13) 0.40117(12) 0.51270(7) 0.0292(7) Uani 1 1 d . . . . .
C59 C 0.36471(13) 0.35279(12) 0.50012(7) 0.0289(7) Uani 1 1 d . . . . .
C60 C 0.34185(14) 0.32458(13) 0.47725(8) 0.0315(7) Uani 1 1 d . . . . .
H60 H 0.308615 0.331499 0.471972 0.038 Uiso 1 1 calc R . . . .
C61 C 0.36790(16) 0.28653(14) 0.46235(9) 0.0410(9) Uani 1 1 d . . . . .
H61 H 0.352012 0.268567 0.447238 0.049 Uiso 1 1 calc R . . . .
C62 C 0.41696(17) 0.27536(15) 0.46985(10) 0.0472(10) Uani 1 1 d . . . . .
H62 H 0.434511 0.250435 0.459585 0.057 Uiso 1 1 calc R . . . .
C63 C 0.43984(15) 0.30125(14) 0.49258(10) 0.0435(9) Uani 1 1 d . . . . .
H63 H 0.472733 0.293326 0.498093 0.052 Uiso 1 1 calc R . . . .
C64 C 0.41366(14) 0.33968(13) 0.50752(9) 0.0352(8) Uani 1 1 d . . . . .
H64 H 0.429726 0.356880 0.522879 0.042 Uiso 1 1 calc R . . . .
C65 C 0.35820(13) 0.42194(13) 0.54449(7) 0.0286(7) Uani 1 1 d . . . . .
C66 C 0.33246(14) 0.40862(14) 0.57071(8) 0.0348(8) Uani 1 1 d . . . . .
H66 H 0.301874 0.391587 0.569196 0.042 Uiso 1 1 calc R . . . .
C67 C 0.35113(16) 0.42002(15) 0.59877(8) 0.0403(9) Uani 1 1 d . . . . .
H67 H 0.332707 0.411094 0.615583 0.048 Uiso 1 1 calc R . . . .
C68 C 0.39715(15) 0.44469(15) 0.60196(8) 0.0392(9) Uani 1 1 d . . . . .
H68 H 0.410194 0.451576 0.620744 0.047 Uiso 1 1 calc R . . . .
C69 C 0.42290(15) 0.45865(14) 0.57675(8) 0.0373(8) Uani 1 1 d . . . . .
H69 H 0.453283 0.475977 0.578530 0.045 Uiso 1 1 calc R . . . .
C70 C 0.40433(13) 0.44735(14) 0.54864(8) 0.0327(8) Uani 1 1 d . . . . .
H70 H 0.422968 0.456865 0.532023 0.039 Uiso 1 1 calc R . . . .
C71 C 0.19998(13) 0.57872(12) 0.49459(7) 0.0281(7) Uani 1 1 d . . . . .
C72 C 0.23923(13) 0.58931(13) 0.50643(7) 0.0288(7) Uani 1 1 d . . . . .
C73 C 0.33502(12) 0.62488(13) 0.51167(7) 0.0275(7) Uani 1 1 d . . . . .
C74 C 0.38112(13) 0.59970(14) 0.50966(7) 0.0308(7) Uani 1 1 d . . . . .
H74 H 0.384535 0.568239 0.518615 0.037 Uiso 1 1 calc R . . . .
C75 C 0.42222(14) 0.62035(17) 0.49461(8) 0.0413(9) Uani 1 1 d . . . . .
H75 H 0.452506 0.602662 0.493634 0.050 Uiso 1 1 calc R . . . .
C76 C 0.41809(16) 0.66676(17) 0.48121(10) 0.0486(10) Uani 1 1 d . . . . .
H76 H 0.445408 0.680502 0.471042 0.058 Uiso 1 1 calc R . . . .
C77 C 0.37277(16) 0.69304(16) 0.48297(9) 0.0436(9) Uani 1 1 d . . . . .
H77 H 0.369642 0.724497 0.473969 0.052 Uiso 1 1 calc R . . . .
C78 C 0.33250(13) 0.67240(14) 0.49808(7) 0.0319(7) Uani 1 1 d . . . . .
H78 H 0.302587 0.690660 0.499291 0.038 Uiso 1 1 calc R . . . .
C79 C 0.26434(13) 0.64116(12) 0.55411(7) 0.0271(7) Uani 1 1 d . . . . .
C80 C 0.29635(14) 0.67590(12) 0.56831(7) 0.0296(7) Uani 1 1 d . . . . .
H80 H 0.330066 0.677553 0.562633 0.035 Uiso 1 1 calc R . . . .
C81 C 0.27894(14) 0.70805(13) 0.59074(8) 0.0345(8) Uani 1 1 d . . . . .
H81 H 0.300822 0.731174 0.599471 0.041 Uiso 1 1 calc R . . . .
C82 C 0.22924(15) 0.70550(14) 0.59995(8) 0.0367(8) Uani 1 1 d . . . . .
H82 H 0.217736 0.726532 0.615072 0.044 Uiso 1 1 calc R . . . .
C83 C 0.19669(14) 0.67159(14) 0.58661(8) 0.0382(8) Uani 1 1 d . . . . .
H83 H 0.163246 0.669537 0.592798 0.046 Uiso 1 1 calc R . . . .
C84 C 0.21417(14) 0.64059(13) 0.56393(8) 0.0340(8) Uani 1 1 d . . . . .
H84 H 0.191609 0.618507 0.554881 0.041 Uiso 1 1 calc R . . . .
B1 B 0.35468(13) 0.41928(14) 0.40036(8) 0.0237(7) Uani 1 1 d . . . . .
B2 B 0.26959(16) 0.63347(15) 0.40194(9) 0.0313(8) Uani 1 1 d . . . . .
B3 B 0.33747(15) 0.40340(15) 0.51292(9) 0.0289(8) Uani 1 1 d . . . . .
B4 B 0.28494(14) 0.60345(14) 0.52826(8) 0.0259(8) Uani 1 1 d . . . . .
N9 N 0.20577(13) 0.50372(13) 0.56159(7) 0.0390(7) Uani 1 1 d D . . . .
H9A H 0.1847(19) 0.5312(15) 0.5671(13) 0.10(2) Uiso 1 1 d D . . . .
H9B H 0.1889(16) 0.4833(15) 0.5472(8) 0.058(14) Uiso 1 1 d D . . . .
N10 N 0.21973(13) 0.47977(14) 0.58883(7) 0.0415(8) Uani 1 1 d D . . . .
H10A H 0.2449(17) 0.4559(18) 0.5833(14) 0.10(2) Uiso 1 1 d D . . . .
H10B H 0.1931(17) 0.465(2) 0.6001(13) 0.11(2) Uiso 1 1 d D . . . .

loop_
_atom_site_aniso_label
_atom_site_aniso_U_11
_atom_site_aniso_U_22
_atom_site_aniso_U_33
_atom_site_aniso_U_23
_atom_site_aniso_U_13
_atom_site_aniso_U_12
N1 0.0297(14) 0.0300(15) 0.0185(14) -0.0020(11) 0.0006(11) 0.0047(12)
N2 0.0371(16) 0.0350(16) 0.0244(15) -0.0017(12) 0.0029(12) 0.0094(13)
N3 0.0427(17) 0.0341(16) 0.0223(15) -0.0022(12) -0.0015(13) 0.0022(14)
N4 0.058(2) 0.0386(17) 0.0196(15) -0.0006(13) -0.0053(14) 0.0074(16)
N5 0.0352(15) 0.0295(15) 0.0193(14) -0.0022(11) 0.0050(12) 0.0000(12)
N6 0.0381(16) 0.0233(14) 0.0251(15) -0.0008(11) 0.0030(12) 0.0022(12)
N7 0.0325(15) 0.0294(14) 0.0167(13) -0.0028(11) -0.0020(11) 0.0018(12)
N8 0.0332(15) 0.0351(16) 0.0176(14) -0.0014(12) -0.0029(11) 0.0014(13)
C1 0.0271(17) 0.0360(18) 0.0218(16) -0.0054(14) 0.0052(13) 0.0005(14)
C2 0.0279(17) 0.0345(18) 0.0197(16) -0.0023(13) 0.0008(13) -0.0020(14)
C3 0.0248(16) 0.0323(17) 0.0229(17) -0.0049(13) -0.0014(13) 0.0017(13)
C4 0.0243(16) 0.0365(18) 0.0239(17) -0.0075(14) -0.0002(13) 0.0027(14)
C5 0.0346(18) 0.0367(19) 0.0208(17) -0.0060(14) -0.0011(14) -0.0014(15)
C6 0.040(2) 0.050(2) 0.0285(19) 0.0000(16) -0.0026(16) 0.0009(17)
C7 0.039(2) 0.055(2) 0.036(2) -0.0039(18) -0.0127(17) 0.0031(18)
C8 0.0278(18) 0.054(2) 0.033(2) -0.0099(17) -0.0049(15) 0.0021(16)
C9 0.0296(17) 0.0404(19) 0.0245(17) -0.0093(14) 0.0026(14) 0.0006(15)
C10 0.0237(16) 0.0368(19) 0.0345(19) -0.0097(15) -0.0014(14) -0.0044(14)
C11 0.0261(17) 0.0397(19) 0.0283(18) -0.0082(15) 0.0028(14) -0.0019(15)
C12 0.0316(18) 0.039(2) 0.040(2) -0.0105(16) 0.0080(16) -0.0086(16)
C13 0.037(2) 0.0298(18) 0.044(2) -0.0058(16) 0.0083(16) -0.0027(15)
C14 0.0320(18) 0.0377(19) 0.035(2) -0.0056(15) 0.0048(15) 0.0006(15)
C15 0.0315(18) 0.0305(17) 0.0206(16) -0.0044(13) -0.0002(13) 0.0076(14)
C16 0.0296(18) 0.0307(17) 0.0210(16) -0.0022(13) 0.0004(13) 0.0045(14)
C17 0.0328(17) 0.0250(16) 0.0163(15) 0.0004(12) -0.0014(13) -0.0014(13)
C18 0.0300(17) 0.0305(17) 0.0276(18) -0.0022(14) -0.0011(14) -0.0009(14)
C19 0.044(2) 0.0312(18) 0.0309(19) -0.0096(15) -0.0067(16) -0.0015(16)
C20 0.049(2) 0.0347(19) 0.0297(19) -0.0070(15) 0.0036(16) 0.0042(16)
C21 0.0348(19) 0.040(2) 0.0307(19) -0.0037(15) 0.0054(15) 0.0045(16)
C22 0.0327(18) 0.0304(17) 0.0265(17) -0.0033(14) 0.0025(14) -0.0004(14)
C23 0.0230(15) 0.0379(18) 0.0163(15) -0.0024(13) 0.0042(12) -0.0023(14)
C24 0.0279(17) 0.046(2) 0.0192(16) -0.0027(14) 0.0010(13) -0.0014(15)
C25 0.0261(17) 0.064(3) 0.0189(17) -0.0006(16) -0.0004(13) -0.0007(17)
C26 0.036(2) 0.068(3) 0.0274(19) -0.0119(18) -0.0017(16) -0.0106(19)
C27 0.049(2) 0.047(2) 0.035(2) -0.0125(17) 0.0025(17) -0.0155(19)
C28 0.0344(19) 0.042(2) 0.0275(18) -0.0050(15) 0.0015(15) -0.0032(16)
C29 0.0349(18) 0.0358(18) 0.0196(16) -0.0071(14) -0.0025(14) 0.0040(16)
C30 0.041(2) 0.0308(17) 0.0198(16) -0.0012(13) 0.0016(14) 0.0041(16)
C31 0.047(2) 0.0251(17) 0.0257(18) -0.0007(13) -0.0014(15) -0.0022(15)
C32 0.051(2) 0.047(2) 0.037(2) 0.0073(18) -0.0006(18) 0.0026(19)
C33 0.074(3) 0.050(2) 0.034(2) 0.0070(19) 0.011(2) 0.003(2)
C34 0.102(4) 0.033(2) 0.028(2) 0.0051(16) -0.006(2) 0.001(2)
C35 0.076(3) 0.040(2) 0.030(2) 0.0046(17) -0.021(2) 0.001(2)
C36 0.055(2) 0.0332(19) 0.032(2) 0.0018(15) -0.0099(17) -0.0018(17)
C37 0.050(2) 0.0313(18) 0.0248(18) -0.0006(14) -0.0098(16) 0.0038(16)
C38 0.066(3) 0.033(2) 0.048(2) 0.0044(18) -0.017(2) -0.0030(19)
C39 0.082(3) 0.031(2) 0.065(3) -0.005(2) -0.032(3) -0.006(2)
C40 0.095(4) 0.045(3) 0.066(3) -0.027(2) -0.036(3) 0.024(3)
C41 0.069(3) 0.059(3) 0.059(3) -0.030(2) -0.014(2) 0.022(3)
C42 0.055(3) 0.043(2) 0.040(2) -0.0124(18) -0.0042(19) 0.0083(19)
C43 0.0314(18) 0.0338(18) 0.0281(18) -0.0002(14) 0.0067(14) -0.0011(14)
C44 0.0284(17) 0.0308(17) 0.0262(17) -0.0064(14) 0.0023(13) -0.0023(14)
C45 0.0207(15) 0.0338(17) 0.0248(17) -0.0040(14) -0.0006(12) -0.0010(13)
C46 0.0274(16) 0.0369(18) 0.0171(15) -0.0054(13) 0.0004(12) 0.0029(14)
C47 0.0245(16) 0.0321(17) 0.0246(16) -0.0056(13) 0.0015(13) 0.0043(13)
C48 0.0311(18) 0.0377(19) 0.039(2) -0.0093(16) -0.0006(15) 0.0046(15)
C49 0.0295(18) 0.039(2) 0.045(2) -0.0059(17) 0.0003(16) 0.0075(15)
C50 0.0230(16) 0.046(2) 0.0327(19) -0.0057(16) 0.0002(14) 0.0022(15)
C51 0.0263(17) 0.0403(19) 0.0260(17) -0.0072(15) -0.0011(13) 0.0038(15)
C52 0.0238(16) 0.041(2) 0.0295(18) -0.0056(15) -0.0015(14) -0.0021(15)
C53 0.0269(17) 0.0365(19) 0.0311(19) -0.0080(15) 0.0077(14) 0.0032(14)
C54 0.0285(18) 0.040(2) 0.041(2) -0.0064(17) 0.0075(15) -0.0016(15)
C55 0.039(2) 0.042(2) 0.048(2) 0.0076(18) 0.0141(18) -0.0027(17)
C56 0.036(2) 0.039(2) 0.042(2) 0.0075(17) 0.0056(16) 0.0019(16)
C57 0.0332(19) 0.0297(17) 0.0253(17) 0.0016(13) -0.0025(14) 0.0034(14)
C58 0.037(2) 0.0287(17) 0.0222(17) 0.0000(13) 0.0010(14) 0.0023(14)
C59 0.0332(18) 0.0282(17) 0.0255(17) 0.0008(13) 0.0026(14) -0.0007(14)
C60 0.0381(19) 0.0283(17) 0.0283(18) 0.0024(14) 0.0002(15) -0.0008(14)
C61 0.061(3) 0.0308(19) 0.031(2) -0.0061(15) 0.0000(18) -0.0024(18)
C62 0.061(3) 0.033(2) 0.048(2) -0.0049(18) 0.006(2) 0.0123(19)
C63 0.039(2) 0.035(2) 0.056(3) -0.0055(18) -0.0001(18) 0.0090(17)
C64 0.0364(19) 0.0302(18) 0.039(2) -0.0054(15) 0.0011(16) 0.0026(15)
C65 0.0315(17) 0.0330(17) 0.0212(16) -0.0006(13) 0.0040(13) 0.0024(14)
C66 0.039(2) 0.0342(19) 0.0307(19) 0.0011(15) 0.0060(15) 0.0015(16)
C67 0.057(2) 0.044(2) 0.0202(17) 0.0039(15) 0.0054(16) 0.0041(18)
C68 0.049(2) 0.044(2) 0.0239(18) -0.0049(16) -0.0052(16) 0.0026(18)
C69 0.042(2) 0.0337(19) 0.036(2) -0.0042(15) -0.0052(16) -0.0015(16)
C70 0.0331(18) 0.0392(19) 0.0257(18) -0.0029(15) 0.0019(14) 0.0007(15)
C71 0.0309(18) 0.0286(17) 0.0248(17) -0.0040(13) 0.0016(14) 0.0026(14)
C72 0.0319(18) 0.0319(17) 0.0225(17) -0.0043(13) 0.0018(14) -0.0030(14)
C73 0.0280(16) 0.0371(18) 0.0173(15) -0.0045(13) -0.0028(13) -0.0048(14)
C74 0.0296(17) 0.0418(19) 0.0210(17) -0.0037(14) -0.0030(13) -0.0002(15)
C75 0.0268(18) 0.064(3) 0.033(2) -0.0045(18) -0.0002(15) -0.0032(17)
C76 0.042(2) 0.061(3) 0.043(2) 0.012(2) 0.0040(18) -0.014(2)
C77 0.050(2) 0.046(2) 0.035(2) 0.0120(17) -0.0028(17) -0.0096(18)
C78 0.0326(18) 0.0398(19) 0.0235(17) 0.0006(14) -0.0025(14) -0.0011(15)
C79 0.0338(17) 0.0259(16) 0.0215(16) 0.0014(13) -0.0020(13) 0.0011(14)
C80 0.0390(19) 0.0307(17) 0.0190(16) 0.0013(13) -0.0007(14) 0.0029(15)
C81 0.048(2) 0.0293(18) 0.0260(18) -0.0008(14) -0.0044(15) 0.0012(16)
C82 0.049(2) 0.0329(19) 0.0286(19) -0.0016(15) 0.0029(16) 0.0072(16)
C83 0.038(2) 0.044(2) 0.033(2) -0.0017(16) 0.0072(16) 0.0048(17)
C84 0.0353(19) 0.0331(18) 0.0335(19) -0.0042(15) 0.0039(15) 0.0012(15)
B1 0.0233(17) 0.0303(19) 0.0174(17) -0.0008(14) 0.0020(14) 0.0030(15)
B2 0.037(2) 0.030(2) 0.027(2) -0.0038(16) -0.0043(16) 0.0043(17)
B3 0.032(2) 0.0303(19) 0.0246(19) 0.0007(15) 0.0066(15) -0.0027(16)
B4 0.0300(19) 0.0288(19) 0.0190(18) 0.0010(14) -0.0004(15) 0.0012(15)
N9 0.0397(18) 0.049(2) 0.0285(16) 0.0016(14) 0.0000(14) -0.0019(15)
N10 0.0465(19) 0.049(2) 0.0286(17) 0.0039(14) 0.0045(14) -0.0042(16)

loop_
_atom_type_symbol
_atom_type_description
_atom_type_scat_dispersion_real
_atom_type_scat_dispersion_imag
_atom_type_scat_source
C C 0.0181 0.0091 'International Tables Vol C Tables 4.2.6.8 and 6.1.1.4'
H H 0.0000 0.0000 'International Tables Vol C Tables 4.2.6.8 and 6.1.1.4'
B B 0.0090 0.0039 'International Tables Vol C Tables 4.2.6.8 and 6.1.1.4'
N N 0.0311 0.0180 'International Tables Vol C Tables 4.2.6.8 and 6.1.1.4'

loop_
_exptl_crystal_face_index_h
_exptl_crystal_face_index_k
_exptl_crystal_face_index_l
_exptl_crystal_face_perp_dist
5 0 -2 0.0377
-5 0 2 0.0377
0 -5 2 0.0459
0 5 -2 0.0459
1 0 5 0.0902
-1 4 -5 0.0726
-1 -4 -5 0.0591
0 -1 0 0.0354
0 1 0 0.0354

loop_
_geom_angle_atom_site_label_1
_geom_angle_atom_site_label_2
_geom_angle_atom_site_label_3
_geom_angle
_geom_angle_site_symmetry_1
_geom_angle_site_symmetry_3
_geom_angle_publ_flag
H1A N1 H1B 104(3) . . ?
N2 N1 H1A 110(3) . . ?
N2 N1 H1B 108(2) . . ?
N2 N1 B1 117.4(2) . . ?
B1 N1 H1A 110(3) . . ?
B1 N1 H1B 108(2) . . ?
N1 N2 H2A 102(2) . . ?
N1 N2 H2B 106(2) . . ?
H2A N2 H2B 109(3) . . ?
H3A N3 H3B 105(4) . . ?
N4 N3 H3A 104(3) . . ?
N4 N3 H3B 109(3) . . ?
N4 N3 B2 114.9(3) . . ?
B2 N3 H3A 113(3) . . ?
B2 N3 H3B 109(3) . . ?
N3 N4 H4A 106(4) . . ?
N3 N4 H4B 104(3) . . ?
H4A N4 H4B 99(5) . . ?
H5A N5 H5B 97(3) . . ?
N6 N5 H5A 106(3) . . ?
N6 N5 H5B 107(2) . . ?
N6 N5 B3 115.0(2) . . ?
B3 N5 H5A 113(3) . . ?
B3 N5 H5B 116(2) . . ?
N5 N6 H6A 108(2) . . ?
N5 N6 H6B 106(3) . . ?
H6A N6 H6B 101(3) . . ?
H7A N7 H7B 105(4) . . ?
N8 N7 H7A 113(2) . . ?
N8 N7 H7B 108(3) . . ?
N8 N7 B4 115.2(2) . . ?
B4 N7 H7A 107(2) . . ?
B4 N7 H7B 108(3) . . ?
N7 N8 H8A 108(2) . . ?
N7 N8 H8B 104(3) . . ?
H8A N8 H8B 110(3) . . ?
C2 C1 C15 121.7(3) . . ?
C14 C1 C2 118.4(3) . . ?
C14 C1 C15 119.8(3) . . ?
C1 C2 C3 123.4(3) . . ?
C1 C2 C11 120.6(3) . . ?
C11 C2 C3 115.8(3) . . ?
C2 C3 H3 108.3 . . ?
C2 C3 C4 108.1(3) . . ?
C2 C3 C45 107.3(3) . . ?
C4 C3 H3 108.3 . . ?
C4 C3 C45 116.2(3) . . ?
C45 C3 H3 108.3 . . ?
C5 C4 C3 124.2(3) . . ?
C5 C4 C9 118.9(3) . . ?
C9 C4 C3 116.8(3) . . ?
C4 C5 C6 118.9(3) . . ?
C4 C5 C29 124.3(3) . . ?
C6 C5 C29 116.7(3) . . ?
C5 C6 H6 119.2 . . ?
C7 C6 C5 121.6(4) . . ?
C7 C6 H6 119.2 . . ?
C6 C7 H7 120.3 . . ?
C6 C7 C8 119.3(4) . . ?
C8 C7 H7 120.3 . . ?
C7 C8 H8 120.1 . . ?
C7 C8 C9 119.9(4) . . ?
C9 C8 H8 120.1 . . ?
C4 C9 C10 115.9(3) . . ?
C8 C9 C4 121.3(3) . . ?
C8 C9 C10 122.6(3) . . ?
C9 C10 H10 108.5 . . ?
C9 C10 C11 108.5(3) . . ?
C9 C10 C52 107.8(3) . . ?
C11 C10 H10 108.5 . . ?
C11 C10 C52 114.9(3) . . ?
C52 C10 H10 108.5 . . ?
C2 C11 C10 116.9(3) . . ?
C12 C11 C2 119.4(3) . . ?
C12 C11 C10 123.7(3) . . ?
C11 C12 H12 119.8 . . ?
C11 C12 C13 120.3(3) . . ?
C13 C12 H12 119.8 . . ?
C12 C13 H13 119.9 . . ?
C14 C13 C12 120.1(3) . . ?
C14 C13 H13 119.9 . . ?
C1 C14 H14 119.5 . . ?
C13 C14 C1 121.0(3) . . ?
C13 C14 H14 119.5 . . ?
C16 C15 C1 170.5(3) . . ?
C15 C16 B1 171.8(3) . . ?
C18 C17 B1 120.9(3) . . ?
C22 C17 C18 116.6(3) . . ?
C22 C17 B1 122.4(3) . . ?
C17 C18 H18 119.1 . . ?
C19 C18 C17 121.8(3) . . ?
C19 C18 H18 119.1 . . ?
C18 C19 H19 120.0 . . ?
C20 C19 C18 120.0(3) . . ?
C20 C19 H19 120.0 . . ?
C19 C20 H20 120.4 . . ?
C21 C20 C19 119.2(3) . . ?
C21 C20 H20 120.4 . . ?
C20 C21 H21 119.9 . . ?
C20 C21 C22 120.1(3) . . ?
C22 C21 H21 119.9 . . ?
C17 C22 C21 122.2(3) . . ?
C17 C22 H22 118.9 . . ?
C21 C22 H22 118.9 . . ?
C24 C23 B1 119.4(3) . . ?
C28 C23 C24 116.1(3) . . ?
C28 C23 B1 124.5(3) . . ?
C23 C24 H24 119.1 . . ?
C25 C24 C23 121.8(4) . . ?
C25 C24 H24 119.1 . . ?
C24 C25 H25 119.8 . . ?
C26 C25 C24 120.5(4) . . ?
C26 C25 H25 119.8 . . ?
C25 C26 H26 120.2 . . ?
C25 C26 C27 119.6(4) . . ?
C27 C26 H26 120.2 . . ?
C26 C27 H27 120.2 . . ?
C26 C27 C28 119.7(4) . . ?
C28 C27 H27 120.2 . . ?
C23 C28 H28 118.8 . . ?
C27 C28 C23 122.4(4) . . ?
C27 C28 H28 118.8 . . ?
C30 C29 C5 169.4(4) . . ?
C29 C30 B2 175.7(3) . . ?
C32 C31 C36 115.7(3) . . ?
C32 C31 B2 125.3(3) . . ?
C36 C31 B2 119.0(3) . . ?
C31 C32 H32 118.9 . . ?
C31 C32 C33 122.3(4) . . ?
C33 C32 H32 118.9 . . ?
C32 C33 H33 120.2 . . ?
C34 C33 C32 119.6(4) . . ?
C34 C33 H33 120.2 . . ?
C33 C34 H34 120.0 . . ?
C33 C34 C35 120.1(4) . . ?
C35 C34 H34 120.0 . . ?
C34 C35 H35 119.9 . . ?
C34 C35 C36 120.2(4) . . ?
C36 C35 H35 119.9 . . ?
C31 C36 H36 118.9 . . ?
C35 C36 C31 122.1(4) . . ?
C35 C36 H36 118.9 . . ?
C38 C37 B2 120.9(4) . . ?
C42 C37 C38 116.5(4) . . ?
C42 C37 B2 122.6(3) . . ?
C37 C38 H38 119.0 . . ?
C39 C38 C37 122.1(5) . . ?
C39 C38 H38 119.0 . . ?
C38 C39 H39 120.0 . . ?
C40 C39 C38 120.0(5) . . ?
C40 C39 H39 120.0 . . ?
C39 C40 H40 120.2 . . ?
C41 C40 C39 119.6(4) . . ?
C41 C40 H40 120.2 . . ?
C40 C41 H41 120.0 . . ?
C40 C41 C42 120.0(5) . . ?
C42 C41 H41 120.0 . . ?
C37 C42 C41 121.9(4) . . ?
C37 C42 H42 119.1 . . ?
C41 C42 H42 119.1 . . ?
C44 C43 C56 119.1(3) . . ?
C44 C43 C57 122.5(3) . . ?
C56 C43 C57 118.4(3) . . ?
C43 C44 C45 123.6(3) . . ?
C53 C44 C43 119.2(3) . . ?
C53 C44 C45 117.1(3) . . ?
C3 C45 H45 108.4 . . ?
C44 C45 C3 115.7(3) . . ?
C44 C45 H45 108.4 . . ?
C46 C45 C3 107.5(3) . . ?
C46 C45 C44 108.1(3) . . ?
C46 C45 H45 108.4 . . ?
C47 C46 C45 123.1(3) . . ?
C51 C46 C45 115.3(3) . . ?
C51 C46 C47 121.4(3) . . ?
C46 C47 C48 118.3(3) . . ?
C46 C47 C71 121.8(3) . . ?
C48 C47 C71 119.8(3) . . ?
C47 C48 H48 120.1 . . ?
C49 C48 C47 119.8(3) . . ?
C49 C48 H48 120.1 . . ?
C48 C49 H49 119.2 . . ?
C48 C49 C50 121.6(3) . . ?
C50 C49 H49 119.2 . . ?
C49 C50 H50 120.3 . . ?
C49 C50 C51 119.4(3) . . ?
C51 C50 H50 120.3 . . ?
C46 C51 C50 119.3(3) . . ?
C46 C51 C52 117.6(3) . . ?
C50 C51 C52 123.1(3) . . ?
C10 C52 H52 108.2 . . ?
C51 C52 C10 115.7(3) . . ?
C51 C52 H52 108.2 . . ?
C53 C52 C10 107.9(3) . . ?
C53 C52 C51 108.4(3) . . ?
C53 C52 H52 108.2 . . ?
C44 C53 C52 115.6(3) . . ?
C54 C53 C44 120.7(3) . . ?
C54 C53 C52 123.4(3) . . ?
C53 C54 H54 119.7 . . ?
C53 C54 C55 120.7(3) . . ?
C55 C54 H54 119.7 . . ?
C54 C55 H55 120.4 . . ?
C56 C55 C54 119.2(4) . . ?
C56 C55 H55 120.4 . . ?
C43 C56 H56 119.5 . . ?
C55 C56 C43 121.0(4) . . ?
C55 C56 H56 119.5 . . ?
C58 C57 C43 173.9(4) . . ?
C57 C58 B3 174.7(4) . . ?
C60 C59 B3 120.3(3) . . ?
C64 C59 C60 116.5(3) . . ?
C64 C59 B3 122.5(3) . . ?
C59 C60 H60 119.3 . . ?
C61 C60 C59 121.5(3) . . ?
C61 C60 H60 119.3 . . ?
C60 C61 H61 119.8 . . ?
C62 C61 C60 120.4(4) . . ?
C62 C61 H61 119.8 . . ?
C61 C62 H62 120.2 . . ?
C63 C62 C61 119.5(4) . . ?
C63 C62 H62 120.2 . . ?
C62 C63 H63 120.0 . . ?
C62 C63 C64 120.1(4) . . ?
C64 C63 H63 120.0 . . ?
C59 C64 C63 122.0(4) . . ?
C59 C64 H64 119.0 . . ?
C63 C64 H64 119.0 . . ?
C66 C65 C70 115.5(3) . . ?
C66 C65 B3 120.0(3) . . ?
C70 C65 B3 124.2(3) . . ?
C65 C66 H66 118.9 . . ?
C67 C66 C65 122.3(4) . . ?
C67 C66 H66 118.9 . . ?
C66 C67 H67 119.7 . . ?
C66 C67 C68 120.6(3) . . ?
C68 C67 H67 119.7 . . ?
C67 C68 H68 120.8 . . ?
C69 C68 C67 118.5(3) . . ?
C69 C68 H68 120.8 . . ?
C68 C69 H69 119.4 . . ?
C68 C69 C70 121.1(4) . . ?
C70 C69 H69 119.4 . . ?
C65 C70 H70 119.0 . . ?
C69 C70 C65 122.1(3) . . ?
C69 C70 H70 119.0 . . ?
C72 C71 C47 171.2(4) . . ?
C71 C72 B4 168.4(3) . . ?
C74 C73 C78 116.3(3) . . ?
C74 C73 B4 125.3(3) . . ?
C78 C73 B4 118.4(3) . . ?
C73 C74 H74 119.1 . . ?
C75 C74 C73 121.9(4) . . ?
C75 C74 H74 119.1 . . ?
C74 C75 H75 119.9 . . ?
C76 C75 C74 120.1(4) . . ?
C76 C75 H75 119.9 . . ?
C75 C76 H76 120.3 . . ?
C75 C76 C77 119.5(4) . . ?
C77 C76 H76 120.3 . . ?
C76 C77 H77 120.1 . . ?
C78 C77 C76 119.9(4) . . ?
C78 C77 H77 120.1 . . ?
C73 C78 H78 118.8 . . ?
C77 C78 C73 122.3(4) . . ?
C77 C78 H78 118.8 . . ?
C80 C79 B4 121.6(3) . . ?
C84 C79 C80 115.9(3) . . ?
C84 C79 B4 122.5(3) . . ?
C79 C80 H80 119.1 . . ?
C81 C80 C79 121.9(3) . . ?
C81 C80 H80 119.1 . . ?
C80 C81 H81 120.0 . . ?
C82 C81 C80 120.0(3) . . ?
C82 C81 H81 120.0 . . ?
C81 C82 H82 120.1 . . ?
C81 C82 C83 119.8(3) . . ?
C83 C82 H82 120.1 . . ?
C82 C83 H83 120.2 . . ?
C82 C83 C84 119.7(4) . . ?
C84 C83 H83 120.2 . . ?
C79 C84 H84 118.6 . . ?
C83 C84 C79 122.8(3) . . ?
C83 C84 H84 118.6 . . ?
C16 B1 N1 105.6(3) . . ?
C16 B1 C17 110.4(3) . . ?
C16 B1 C23 113.3(3) . . ?
C17 B1 N1 104.8(2) . . ?
C23 B1 N1 108.4(3) . . ?
C23 B1 C17 113.6(3) . . ?
C30 B2 N3 103.7(3) . . ?
C30 B2 C31 110.1(3) . . ?
C30 B2 C37 113.3(3) . . ?
C31 B2 N3 108.8(3) . . ?
C37 B2 N3 108.0(3) . . ?
C37 B2 C31 112.4(3) . . ?
C58 B3 N5 102.7(3) . . ?
C58 B3 C59 114.2(3) . . ?
C58 B3 C65 111.1(3) . . ?
C59 B3 N5 101.6(3) . . ?
C65 B3 N5 111.6(3) . . ?
C65 B3 C59 114.5(3) . . ?
N7 B4 C73 108.6(3) . . ?
N7 B4 C79 108.2(3) . . ?
C72 B4 N7 102.9(3) . . ?
C72 B4 C73 114.7(3) . . ?
C72 B4 C79 109.1(3) . . ?
C73 B4 C79 112.8(3) . . ?
H9A N9 H9B 110(4) . . ?
N10 N9 H9A 106(4) . . ?
N10 N9 H9B 117(3) . . ?
N9 N10 H10A 105(4) . . ?
N9 N10 H10B 117(4) . . ?
H10A N10 H10B 112(5) . . ?

loop_
_geom_bond_atom_site_label_1
_geom_bond_atom_site_label_2
_geom_bond_distance
_geom_bond_site_symmetry_2
_geom_bond_publ_flag
N1 H1A 0.952(16) . ?
N1 H1B 0.957(16) . ?
N1 N2 1.465(4) . ?
N1 B1 1.639(4) . ?
N2 H2A 0.948(16) . ?
N2 H2B 0.947(16) . ?
N3 H3A 0.958(17) . ?
N3 H3B 0.958(16) . ?
N3 N4 1.459(4) . ?
N3 B2 1.622(5) . ?
N4 H4A 0.951(17) . ?
N4 H4B 0.958(17) . ?
N5 H5A 0.959(16) . ?
N5 H5B 0.961(16) . ?
N5 N6 1.456(4) . ?
N5 B3 1.630(5) . ?
N6 H6A 0.957(16) . ?
N6 H6B 0.948(16) . ?
N7 H7A 0.955(16) . ?
N7 H7B 0.952(17) . ?
N7 N8 1.460(4) . ?
N7 B4 1.621(4) . ?
N8 H8A 0.948(16) . ?
N8 H8B 0.952(16) . ?
C1 C2 1.402(5) . ?
C1 C14 1.393(5) . ?
C1 C15 1.449(5) . ?
C2 C3 1.505(5) . ?
C2 C11 1.407(5) . ?
C3 H3 0.9800 . ?
C3 C4 1.544(4) . ?
C3 C45 1.614(4) . ?
C4 C5 1.397(5) . ?
C4 C9 1.402(5) . ?
C5 C6 1.408(5) . ?
C5 C29 1.438(5) . ?
C6 H6 0.9300 . ?
C6 C7 1.384(5) . ?
C7 H7 0.9300 . ?
C7 C8 1.386(6) . ?
C8 H8 0.9300 . ?
C8 C9 1.389(5) . ?
C9 C10 1.491(5) . ?
C10 H10 0.9800 . ?
C10 C11 1.532(5) . ?
C10 C52 1.613(5) . ?
C11 C12 1.378(5) . ?
C12 H12 0.9300 . ?
C12 C13 1.392(5) . ?
C13 H13 0.9300 . ?
C13 C14 1.382(5) . ?
C14 H14 0.9300 . ?
C15 C16 1.211(5) . ?
C16 B1 1.602(5) . ?
C17 C18 1.406(5) . ?
C17 C22 1.384(5) . ?
C17 B1 1.622(5) . ?
C18 H18 0.9300 . ?
C18 C19 1.394(5) . ?
C19 H19 0.9300 . ?
C19 C20 1.389(5) . ?
C20 H20 0.9300 . ?
C20 C21 1.385(5) . ?
C21 H21 0.9300 . ?
C21 C22 1.396(5) . ?
C22 H22 0.9300 . ?
C23 C24 1.412(5) . ?
C23 C28 1.395(5) . ?
C23 B1 1.619(5) . ?
C24 H24 0.9300 . ?
C24 C25 1.391(5) . ?
C25 H25 0.9300 . ?
C25 C26 1.371(6) . ?
C26 H26 0.9300 . ?
C26 C27 1.392(6) . ?
C27 H27 0.9300 . ?
C27 C28 1.393(5) . ?
C28 H28 0.9300 . ?
C29 C30 1.207(5) . ?
C30 B2 1.588(5) . ?
C31 C32 1.395(6) . ?
C31 C36 1.407(5) . ?
C31 B2 1.621(5) . ?
C32 H32 0.9300 . ?
C32 C33 1.397(6) . ?
C33 H33 0.9300 . ?
C33 C34 1.369(7) . ?
C34 H34 0.9300 . ?
C34 C35 1.373(7) . ?
C35 H35 0.9300 . ?
C35 C36 1.379(6) . ?
C36 H36 0.9300 . ?
C37 C38 1.397(6) . ?
C37 C42 1.392(6) . ?
C37 B2 1.618(5) . ?
C38 H38 0.9300 . ?
C38 C39 1.390(6) . ?
C39 H39 0.9300 . ?
C39 C40 1.383(8) . ?
C40 H40 0.9300 . ?
C40 C41 1.374(8) . ?
C41 H41 0.9300 . ?
C41 C42 1.400(6) . ?
C42 H42 0.9300 . ?
C43 C44 1.404(5) . ?
C43 C56 1.407(5) . ?
C43 C57 1.433(5) . ?
C44 C45 1.538(5) . ?
C44 C53 1.393(5) . ?
C45 H45 0.9800 . ?
C45 C46 1.490(5) . ?
C46 C47 1.401(5) . ?
C46 C51 1.394(5) . ?
C47 C48 1.413(5) . ?
C47 C71 1.450(5) . ?
C48 H48 0.9300 . ?
C48 C49 1.375(5) . ?
C49 H49 0.9300 . ?
C49 C50 1.390(5) . ?
C50 H50 0.9300 . ?
C50 C51 1.396(5) . ?
C51 C52 1.527(5) . ?
C52 H52 0.9800 . ?
C52 C53 1.500(5) . ?
C53 C54 1.385(5) . ?
C54 H54 0.9300 . ?
C54 C55 1.387(6) . ?
C55 H55 0.9300 . ?
C55 C56 1.383(5) . ?
C56 H56 0.9300 . ?
C57 C58 1.208(5) . ?
C58 B3 1.586(5) . ?
C59 C60 1.408(5) . ?
C59 C64 1.383(5) . ?
C59 B3 1.628(5) . ?
C60 H60 0.9300 . ?
C60 C61 1.393(5) . ?
C61 H61 0.9300 . ?
C61 C62 1.375(6) . ?
C62 H62 0.9300 . ?
C62 C63 1.371(6) . ?
C63 H63 0.9300 . ?
C63 C64 1.403(5) . ?
C64 H64 0.9300 . ?
C65 C66 1.406(5) . ?
C65 C70 1.408(5) . ?
C65 B3 1.599(5) . ?
C66 H66 0.9300 . ?
C66 C67 1.388(5) . ?
C67 H67 0.9300 . ?
C67 C68 1.391(6) . ?
C68 H68 0.9300 . ?
C68 C69 1.373(5) . ?
C69 H69 0.9300 . ?
C69 C70 1.388(5) . ?
C70 H70 0.9300 . ?
C71 C72 1.201(5) . ?
C72 B4 1.603(5) . ?
C73 C74 1.394(5) . ?
C73 C78 1.401(5) . ?
C73 B4 1.624(5) . ?
C74 H74 0.9300 . ?
C74 C75 1.394(5) . ?
C75 H75 0.9300 . ?
C75 C76 1.373(6) . ?
C76 H76 0.9300 . ?
C76 C77 1.390(6) . ?
C77 H77 0.9300 . ?
C77 C78 1.378(5) . ?
C78 H78 0.9300 . ?
C79 C80 1.404(5) . ?
C79 C84 1.401(5) . ?
C79 B4 1.627(5) . ?
C80 H80 0.9300 . ?
C80 C81 1.398(5) . ?
C81 H81 0.9300 . ?
C81 C82 1.382(5) . ?
C82 H82 0.9300 . ?
C82 C83 1.382(5) . ?
C83 H83 0.9300 . ?
C83 C84 1.388(5) . ?
C84 H84 0.9300 . ?
N9 H9A 0.950(17) . ?
N9 H9B 0.954(17) . ?
N9 N10 1.427(5) . ?
N10 H10A 0.951(17) . ?
N10 H10B 0.955(17) . ?

loop_
_geom_torsion_atom_site_label_1
_geom_torsion_atom_site_label_2
_geom_torsion_atom_site_label_3
_geom_torsion_atom_site_label_4
_geom_torsion
_geom_torsion_site_symmetry_1
_geom_torsion_site_symmetry_2
_geom_torsion_site_symmetry_3
_geom_torsion_site_symmetry_4
_geom_torsion_publ_flag
N2 N1 B1 C16 42.1(4) . . . . ?
N2 N1 B1 C17 158.8(3) . . . . ?
N2 N1 B1 C23 -79.6(3) . . . . ?
N4 N3 B2 C30 -58.4(4) . . . . ?
N4 N3 B2 C31 -175.6(3) . . . . ?
N4 N3 B2 C37 62.0(4) . . . . ?
N6 N5 B3 C58 51.0(3) . . . . ?
N6 N5 B3 C59 169.4(3) . . . . ?
N6 N5 B3 C65 -68.1(4) . . . . ?
N8 N7 B4 C72 -164.2(3) . . . . ?
N8 N7 B4 C73 73.8(3) . . . . ?
N8 N7 B4 C79 -48.8(4) . . . . ?
C1 C2 C3 C4 134.7(3) . . . . ?
C1 C2 C3 C45 -99.2(4) . . . . ?
C1 C2 C11 C10 -174.6(3) . . . . ?
C1 C2 C11 C12 3.3(5) . . . . ?
C2 C1 C14 C13 2.0(5) . . . . ?
C2 C3 C4 C5 -137.5(3) . . . . ?
C2 C3 C4 C9 39.8(4) . . . . ?
C2 C3 C45 C44 -13.3(4) . . . . ?
C2 C3 C45 C46 -134.2(3) . . . . ?
C2 C11 C12 C13 1.0(6) . . . . ?
C3 C2 C11 C10 10.8(4) . . . . ?
C3 C2 C11 C12 -171.3(3) . . . . ?
C3 C4 C5 C6 173.0(3) . . . . ?
C3 C4 C5 C29 -9.9(5) . . . . ?
C3 C4 C9 C8 -173.4(3) . . . . ?
C3 C4 C9 C10 11.4(4) . . . . ?
C3 C45 C46 C47 -101.5(3) . . . . ?
C3 C45 C46 C51 73.5(4) . . . . ?
C4 C3 C45 C44 107.8(3) . . . . ?
C4 C3 C45 C46 -13.2(4) . . . . ?
C4 C5 C6 C7 1.4(5) . . . . ?
C4 C5 C29 C30 -173.1(18) . . . . ?
C4 C9 C10 C11 -51.9(4) . . . . ?
C4 C9 C10 C52 73.1(4) . . . . ?
C5 C4 C9 C8 4.0(5) . . . . ?
C5 C4 C9 C10 -171.2(3) . . . . ?
C5 C6 C7 C8 1.9(6) . . . . ?
C6 C5 C29 C30 4(2) . . . . ?
C6 C7 C8 C9 -2.2(6) . . . . ?
C7 C8 C9 C4 -0.7(5) . . . . ?
C7 C8 C9 C10 174.1(3) . . . . ?
C8 C9 C10 C11 133.0(3) . . . . ?
C8 C9 C10 C52 -102.1(4) . . . . ?
C9 C4 C5 C6 -4.3(5) . . . . ?
C9 C4 C5 C29 172.9(3) . . . . ?
C9 C10 C11 C2 40.7(4) . . . . ?
C9 C10 C11 C12 -137.2(4) . . . . ?
C9 C10 C52 C51 -12.7(4) . . . . ?
C9 C10 C52 C53 -134.4(3) . . . . ?
C10 C11 C12 C13 178.8(3) . . . . ?
C10 C52 C53 C44 75.9(4) . . . . ?
C10 C52 C53 C54 -97.8(4) . . . . ?
C11 C2 C3 C4 -50.8(4) . . . . ?
C11 C2 C3 C45 75.2(3) . . . . ?
C11 C10 C52 C51 108.3(3) . . . . ?
C11 C10 C52 C53 -13.4(4) . . . . ?
C11 C12 C13 C14 -3.8(6) . . . . ?
C12 C13 C14 C1 2.2(6) . . . . ?
C14 C1 C2 C3 169.4(3) . . . . ?
C14 C1 C2 C11 -4.8(5) . . . . ?
C15 C1 C2 C3 -15.2(5) . . . . ?
C15 C1 C2 C11 170.6(3) . . . . ?
C15 C1 C14 C13 -173.4(3) . . . . ?
C17 C18 C19 C20 1.2(5) . . . . ?
C18 C17 C22 C21 2.4(5) . . . . ?
C18 C17 B1 N1 -83.2(3) . . . . ?
C18 C17 B1 C16 30.2(4) . . . . ?
C18 C17 B1 C23 158.7(3) . . . . ?
C18 C19 C20 C21 0.8(6) . . . . ?
C19 C20 C21 C22 -1.2(6) . . . . ?
C20 C21 C22 C17 -0.5(6) . . . . ?
C22 C17 C18 C19 -2.7(5) . . . . ?
C22 C17 B1 N1 92.7(3) . . . . ?
C22 C17 B1 C16 -154.0(3) . . . . ?
C22 C17 B1 C23 -25.4(4) . . . . ?
C23 C24 C25 C26 0.5(5) . . . . ?
C24 C23 C28 C27 -0.2(5) . . . . ?
C24 C23 B1 N1 -159.7(3) . . . . ?
C24 C23 B1 C16 83.4(4) . . . . ?
C24 C23 B1 C17 -43.6(4) . . . . ?
C24 C25 C26 C27 -0.4(6) . . . . ?
C25 C26 C27 C28 -0.1(6) . . . . ?
C26 C27 C28 C23 0.3(6) . . . . ?
C28 C23 C24 C25 -0.2(5) . . . . ?
C28 C23 B1 N1 21.5(4) . . . . ?
C28 C23 B1 C16 -95.4(4) . . . . ?
C28 C23 B1 C17 137.6(3) . . . . ?
C29 C5 C6 C7 -175.9(3) . . . . ?
C31 C32 C33 C34 0.8(7) . . . . ?
C32 C31 C36 C35 2.0(5) . . . . ?
C32 C31 B2 N3 -22.8(5) . . . . ?
C32 C31 B2 C30 -135.9(4) . . . . ?
C32 C31 B2 C37 96.8(4) . . . . ?
C32 C33 C34 C35 0.2(7) . . . . ?
C33 C34 C35 C36 0.0(6) . . . . ?
C34 C35 C36 C31 -1.2(6) . . . . ?
C36 C31 C32 C33 -1.8(6) . . . . ?
C36 C31 B2 N3 159.9(3) . . . . ?
C36 C31 B2 C30 46.8(4) . . . . ?
C36 C31 B2 C37 -80.5(4) . . . . ?
C37 C38 C39 C40 -1.4(7) . . . . ?
C38 C37 C42 C41 -0.1(6) . . . . ?
C38 C37 B2 N3 72.9(4) . . . . ?
C38 C37 B2 C30 -172.8(3) . . . . ?
C38 C37 B2 C31 -47.1(5) . . . . ?
C38 C39 C40 C41 0.2(7) . . . . ?
C39 C40 C41 C42 1.0(7) . . . . ?
C40 C41 C42 C37 -1.1(7) . . . . ?
C42 C37 C38 C39 1.3(6) . . . . ?
C42 C37 B2 N3 -104.7(4) . . . . ?
C42 C37 B2 C30 9.6(5) . . . . ?
C42 C37 B2 C31 135.2(4) . . . . ?
C43 C44 C45 C3 103.5(4) . . . . ?
C43 C44 C45 C46 -135.9(3) . . . . ?
C43 C44 C53 C52 -172.8(3) . . . . ?
C43 C44 C53 C54 1.1(5) . . . . ?
C44 C43 C56 C55 2.7(6) . . . . ?
C44 C45 C46 C47 132.9(3) . . . . ?
C44 C45 C46 C51 -52.0(4) . . . . ?
C44 C53 C54 C55 1.8(5) . . . . ?
C45 C3 C4 C5 101.9(4) . . . . ?
C45 C3 C4 C9 -80.9(4) . . . . ?
C45 C44 C53 C52 10.1(4) . . . . ?
C45 C44 C53 C54 -176.0(3) . . . . ?
C45 C46 C47 C48 169.8(3) . . . . ?
C45 C46 C47 C71 -14.2(5) . . . . ?
C45 C46 C51 C50 -170.8(3) . . . . ?
C45 C46 C51 C52 12.0(4) . . . . ?
C46 C47 C48 C49 0.7(5) . . . . ?
C46 C51 C52 C10 -82.1(4) . . . . ?
C46 C51 C52 C53 39.3(4) . . . . ?
C47 C46 C51 C50 4.3(5) . . . . ?
C47 C46 C51 C52 -172.9(3) . . . . ?
C47 C48 C49 C50 3.9(6) . . . . ?
C48 C49 C50 C51 -4.5(6) . . . . ?
C49 C50 C51 C46 0.4(5) . . . . ?
C49 C50 C51 C52 177.5(3) . . . . ?
C50 C51 C52 C10 100.8(4) . . . . ?
C50 C51 C52 C53 -137.8(3) . . . . ?
C51 C46 C47 C48 -4.9(5) . . . . ?
C51 C46 C47 C71 171.1(3) . . . . ?
C51 C52 C53 C44 -50.2(4) . . . . ?
C51 C52 C53 C54 136.1(3) . . . . ?
C52 C10 C11 C2 -80.0(4) . . . . ?
C52 C10 C11 C12 102.1(4) . . . . ?
C52 C53 C54 C55 175.1(3) . . . . ?
C53 C44 C45 C3 -79.5(4) . . . . ?
C53 C44 C45 C46 41.1(4) . . . . ?
C53 C54 C55 C56 -2.3(6) . . . . ?
C54 C55 C56 C43 0.1(6) . . . . ?
C56 C43 C44 C45 173.6(3) . . . . ?
C56 C43 C44 C53 -3.3(5) . . . . ?
C57 C43 C44 C45 -9.6(5) . . . . ?
C57 C43 C44 C53 173.5(3) . . . . ?
C57 C43 C56 C55 -174.2(4) . . . . ?
C59 C60 C61 C62 0.4(6) . . . . ?
C60 C59 C64 C63 1.7(5) . . . . ?
C60 C59 B3 N5 -76.9(4) . . . . ?
C60 C59 B3 C58 32.9(4) . . . . ?
C60 C59 B3 C65 162.6(3) . . . . ?
C60 C61 C62 C63 1.4(6) . . . . ?
C61 C62 C63 C64 -1.6(6) . . . . ?
C62 C63 C64 C59 0.0(6) . . . . ?
C64 C59 C60 C61 -1.9(5) . . . . ?
C64 C59 B3 N5 93.0(4) . . . . ?
C64 C59 B3 C58 -157.1(3) . . . . ?
C64 C59 B3 C65 -27.4(5) . . . . ?
C65 C66 C67 C68 -1.1(6) . . . . ?
C66 C65 C70 C69 -0.3(5) . . . . ?
C66 C65 B3 N5 148.2(3) . . . . ?
C66 C65 B3 C58 34.1(4) . . . . ?
C66 C65 B3 C59 -97.1(4) . . . . ?
C66 C67 C68 C69 1.7(6) . . . . ?
C67 C68 C69 C70 -1.7(6) . . . . ?
C68 C69 C70 C65 1.0(6) . . . . ?
C70 C65 C66 C67 0.4(5) . . . . ?
C70 C65 B3 N5 -38.4(5) . . . . ?
C70 C65 B3 C58 -152.4(3) . . . . ?
C70 C65 B3 C59 76.4(4) . . . . ?
C71 C47 C48 C49 -175.3(3) . . . . ?
C71 C72 B4 N7 77.5(18) . . . . ?
C71 C72 B4 C73 -164.8(17) . . . . ?
C71 C72 B4 C79 -37.2(19) . . . . ?
C73 C74 C75 C76 0.0(6) . . . . ?
C74 C73 C78 C77 1.3(5) . . . . ?
C74 C73 B4 N7 3.2(4) . . . . ?
C74 C73 B4 C72 -111.2(4) . . . . ?
C74 C73 B4 C79 123.0(3) . . . . ?
C74 C75 C76 C77 0.4(6) . . . . ?
C75 C76 C77 C78 0.0(6) . . . . ?
C76 C77 C78 C73 -0.9(6) . . . . ?
C78 C73 C74 C75 -0.8(5) . . . . ?
C78 C73 B4 N7 -177.0(3) . . . . ?
C78 C73 B4 C72 68.6(4) . . . . ?
C78 C73 B4 C79 -57.1(4) . . . . ?
C79 C80 C81 C82 1.3(5) . . . . ?
C80 C79 C84 C83 -1.0(5) . . . . ?
C80 C79 B4 N7 96.0(4) . . . . ?
C80 C79 B4 C72 -152.8(3) . . . . ?
C80 C79 B4 C73 -24.1(4) . . . . ?
C80 C81 C82 C83 -0.9(5) . . . . ?
C81 C82 C83 C84 -0.4(6) . . . . ?
C82 C83 C84 C79 1.4(6) . . . . ?
C84 C79 C80 C81 -0.4(5) . . . . ?
C84 C79 B4 N7 -83.0(4) . . . . ?
C84 C79 B4 C72 28.3(4) . . . . ?
C84 C79 B4 C73 156.9(3) . . . . ?
B1 C17 C18 C19 173.4(3) . . . . ?
B1 C17 C22 C21 -173.7(3) . . . . ?
B1 C23 C24 C25 -179.1(3) . . . . ?
B1 C23 C28 C27 178.6(3) . . . . ?
B2 C31 C32 C33 -179.2(4) . . . . ?
B2 C31 C36 C35 179.6(3) . . . . ?
B2 C37 C38 C39 -176.4(4) . . . . ?
B2 C37 C42 C41 177.6(4) . . . . ?
B3 C59 C60 C61 168.7(3) . . . . ?
B3 C59 C64 C63 -168.7(3) . . . . ?
B3 C65 C66 C67 174.4(3) . . . . ?
B3 C65 C70 C69 -174.0(3) . . . . ?
B4 C73 C74 C75 179.0(3) . . . . ?
B4 C73 C78 C77 -178.6(3) . . . . ?
B4 C79 C80 C81 -179.4(3) . . . . ?
B4 C79 C84 C83 178.0(3) . . . . ?

loop_
_exptl_oxdiff_crystal_face_indexfrac_h
_exptl_oxdiff_crystal_face_indexfrac_k
_exptl_oxdiff_crystal_face_indexfrac_l
_exptl_oxdiff_crystal_face_x
_exptl_oxdiff_crystal_face_y
_exptl_oxdiff_crystal_face_z
4.9929 -0.0073 -2.0197 -0.2917 -0.0645 -0.0010
-4.9929 0.0073 2.0197 0.2917 0.0645 0.0010
-0.0024 -4.9978 2.0011 0.0136 0.0162 -0.2979
0.0024 4.9978 -2.0011 -0.0136 -0.0162 0.2979
0.9990 -0.0011 4.9913 -0.0544 0.1690 -0.0327
-0.9970 3.9995 -4.9936 0.0447 -0.1281 0.2614
-1.0011 -3.9972 -4.9890 0.0641 -0.2100 -0.1959
-0.0005 -0.9996 0.0006 0.0024 -0.0102 -0.0572
0.0005 0.9996 -0.0006 -0.0024 0.0102 0.0572

loop_
_smtbx_masks_void_nr
_smtbx_masks_void_average_x
_smtbx_masks_void_average_y
_smtbx_masks_void_average_z
_smtbx_masks_void_volume
_smtbx_masks_void_count_electrons
_smtbx_masks_void_content
1 0.000 -0.250 0.375 1655.8 510.1 ?
2 0.000 0.250 0.625 1655.8 510.1 ?
3 0.000 0.250 0.074 7.1 0.0 ?
4 0.000 0.250 0.176 7.1 0.0 ?
5 0.000 0.750 0.824 7.1 0.0 ?
6 0.000 0.750 0.926 7.1 0.0 ?
7 0.500 0.250 -0.125 1655.8 510.1 ?
8 0.500 0.750 0.125 1655.8 510.1 ?
9 0.500 0.250 0.324 7.1 0.0 ?
10 0.500 0.250 0.426 7.1 0.0 ?
11 0.500 0.750 0.574 7.1 0.0 ?
12 0.500 0.750 0.676 7.1 0.0 ?
